data_7220333
loop_
_publ_author_name
'Kim, Byung Joo'
'Lee, Haeri'
'Noh, Tae Hwan'
'Jung, Ok-Sang'

_publ_section_title
;
 Interfacial effects of crystal surface through free quinolinyl groups on
 crystal organization and catalysis
;
_journal_issue 23
_journal_name_full CrystEngComm
_journal_page_first 4281
_journal_paper_doi 10.1039/C5CE00527B
_journal_volume 17
_journal_year 2015
_chemical_formula_sum 'C36 H23 Cl2 Hg N3 O7'
_chemical_formula_weight 881.06
_chemical_name_systematic
; 
 ? 
;
_space_group_IT_number 64
_symmetry_cell_setting orthorhombic
_symmetry_space_group_name_Hall '-C 2ac 2'
_symmetry_space_group_name_H-M 'C m c a'
_atom_sites_solution_hydrogens geom
_atom_sites_solution_primary direct
_atom_sites_solution_secondary difmap
_audit_creation_method SHELXL-97
_audit_update_record
;
2015-04-09 deposited with the CCDC.
2015-04-24 downloaded from the CCDC.
;
_cell_angle_alpha 90.00
_cell_angle_beta 90.00
_cell_angle_gamma 90.00
_cell_formula_units_Z 8
_cell_length_a 26.7895(7)
_cell_length_b 14.5479(4)
_cell_length_c 15.1124(5)
_cell_measurement_reflns_used 2536
_cell_measurement_temperature 173(2)
_cell_measurement_theta_max 23.76
_cell_measurement_theta_min 2.70
_cell_volume 5889.8(3)
_computing_cell_refinement 'Bruker APEX2'
_computing_data_collection 'Bruker APEX2'
_computing_data_reduction 'Bruker APEX2'
_computing_molecular_graphics 'Bruker SHELXTL'
_computing_publication_material 'Bruker SHELXTL'
_computing_structure_refinement 'SHELXL-97 (Sheldrick, 2008)'
_computing_structure_solution 'SHELXS-97 (Sheldrick, 2008)'
_diffrn_ambient_temperature 173(2)
_diffrn_measured_fraction_theta_full 1.000
_diffrn_measured_fraction_theta_max 1.000
_diffrn_measurement_device_type 'Bruker Breeze CCD'
_diffrn_measurement_method 'phi and omega scans'
_diffrn_radiation_monochromator graphite
_diffrn_radiation_source 'fine-focus sealed tube'
_diffrn_radiation_type MoK\a
_diffrn_radiation_wavelength 0.71073
_diffrn_reflns_av_R_equivalents 0.0531
_diffrn_reflns_av_unetI/netI 0.0360
_diffrn_reflns_limit_h_max 33
_diffrn_reflns_limit_h_min -33
_diffrn_reflns_limit_k_max 18
_diffrn_reflns_limit_k_min -18
_diffrn_reflns_limit_l_max 18
_diffrn_reflns_limit_l_min -18
_diffrn_reflns_number 25362
_diffrn_reflns_theta_full 26.49
_diffrn_reflns_theta_max 26.49
_diffrn_reflns_theta_min 2.09
_exptl_absorpt_coefficient_mu 5.470
_exptl_absorpt_correction_T_max 0.3929
_exptl_absorpt_correction_T_min 0.2126
_exptl_absorpt_correction_type multi-scan
_exptl_absorpt_process_details SADABS
_exptl_crystal_colour brown
_exptl_crystal_density_diffrn 1.987
_exptl_crystal_density_method 'not measured'
_exptl_crystal_description block
_exptl_crystal_F_000 3440
_exptl_crystal_size_max 0.41
_exptl_crystal_size_mid 0.37
_exptl_crystal_size_min 0.21
_refine_diff_density_max 3.374
_refine_diff_density_min -11.939
_refine_diff_density_rms 0.630
_refine_ls_extinction_method none
_refine_ls_goodness_of_fit_ref 2.395
_refine_ls_hydrogen_treatment constr
_refine_ls_matrix_type full
_refine_ls_number_parameters 269
_refine_ls_number_reflns 3128
_refine_ls_number_restraints 180
_refine_ls_restrained_S_all 2.332
_refine_ls_R_factor_all 0.1824
_refine_ls_R_factor_gt 0.1633
_refine_ls_shift/su_max 0.026
_refine_ls_shift/su_mean 0.003
_refine_ls_structure_factor_coef Fsqd
_refine_ls_weighting_details 'calc w=1/[\s^2^(Fo^2^)+(0.2000P)^2^+0.0000P] where P=(Fo^2^+2Fc^2^)/3'
_refine_ls_weighting_scheme calc
_refine_ls_wR_factor_gt 0.5056
_refine_ls_wR_factor_ref 0.5200
_reflns_number_gt 2417
_reflns_number_total 3128
_reflns_threshold_expression >2sigma(I)
_cod_data_source_file c5ce00527b2.cif
_cod_data_source_block 1047017
_cod_depositor_comments
;
The following automatic conversions were performed:

'_symmetry_cell_setting' value 'Orthorhombic' changed to
'orthorhombic' according to
/usr/data/users/saulius/crontab/automatic-downloads/rss-feeds/RSC/lib/dictionaries/cif_core.dic
dictionary named 'cif_core.dic' version 2.4.2 from 2011-04-26.

'_exptl_absorpt_correction_type' value 'MULTI-SCAN' changed to
'multi-scan' according to
/usr/data/users/saulius/crontab/automatic-downloads/rss-feeds/RSC/lib/dictionaries/cif_core.dic
dictionary named 'cif_core.dic' version 2.4.2 from 2011-04-26.

Automatic conversion script
Id: cif_fix_values 3271 2015-04-21 07:52:19Z andrius 

 Adding full bibliography for 7220331--7220334.cif.
;
_cod_original_sg_symbol_H-M Cmca
_cod_database_code 7220333

loop_
_symmetry_equiv_pos_as_xyz
'x, y, z'
'-x, -y+1/2, z+1/2'
'-x, y+1/2, -z+1/2'
'x, -y, -z'
'x+1/2, y+1/2, z'
'-x+1/2, -y+1, z+1/2'
'-x+1/2, y+1, -z+1/2'
'x+1/2, -y+1/2, -z'
'-x, -y, -z'
'x, y-1/2, -z-1/2'
'x, -y-1/2, z-1/2'
'-x, y, z'
'-x+1/2, -y+1/2, -z'
'x+1/2, y, -z-1/2'
'x+1/2, -y, z-1/2'
'-x+1/2, y+1/2, z'

loop_
_atom_site_label
_atom_site_type_symbol
_atom_site_fract_x
_atom_site_fract_y
_atom_site_fract_z
_atom_site_U_iso_or_equiv
_atom_site_adp_type
_atom_site_occupancy
_atom_site_symmetry_multiplicity
_atom_site_calc_flag
_atom_site_refinement_flags
_atom_site_disorder_group
Hg1 Hg 0.63956(5) 1.0000 0.5000 0.0448(7) Uani 1 2 d S .
Cl1 Cl 0.6302(2) 0.9426(4) 0.3543(4) 0.0581(16) Uani 1 1 d . .
O1 O 0.8678(4) 0.8517(7) 0.7134(7) 0.022(2) Uani 1 1 d U .
O2 O 0.9087(5) 0.8475(8) 0.5823(8) 0.035(3) Uani 1 1 d U .
O3 O 1.0396(6) 0.8806(11) 0.9849(9) 0.037(3) Uani 1 1 d U .
O4 O 0.8025(10) 0.0000 0.5000 0.037(5) Uani 1 2 d SU .
H4A H 0.7892 0.0437 0.4725 0.044 Uiso 0.50 1 d PR .
H4B H 0.8130 0.0393 0.5363 0.044 Uiso 0.50 1 d PR .
N1 N 0.6805(5) 0.8556(9) 0.5584(9) 0.030(3) Uani 1 1 d U .
C1 C 0.6567(7) 0.7800(11) 0.5472(11) 0.031(3) Uani 1 1 d U .
H1A H 0.6251 0.7822 0.5189 0.037 Uiso 1 1 calc R .
C2 C 0.6754(6) 0.6924(10) 0.5751(9) 0.024(3) Uani 1 1 d U .
H2A H 0.6571 0.6377 0.5637 0.029 Uiso 1 1 calc R .
C3 C 0.7193(6) 0.6895(11) 0.6177(10) 0.023(3) Uani 1 1 d U .
H3A H 0.7305 0.6338 0.6439 0.028 Uiso 1 1 calc R .
C4 C 0.7489(5) 0.7702(10) 0.6233(9) 0.015(3) Uani 1 1 d U .
C5 C 0.7971(5) 0.7723(10) 0.6633(9) 0.019(3) Uani 1 1 d U .
H5A H 0.8118 0.7169 0.6840 0.023 Uiso 1 1 calc R .
C6 C 0.8213(6) 0.8502(10) 0.6718(9) 0.021(3) Uani 1 1 d U .
C7 C 0.8043(6) 0.9351(11) 0.6437(9) 0.026(3) Uani 1 1 d U .
H7A H 0.8240 0.9894 0.6435 0.031 Uiso 1 1 calc R .
C8 C 0.7521(8) 0.9308(14) 0.6141(13) 0.043(4) Uani 1 1 d U .
H8A H 0.7345 0.9870 0.6072 0.052 Uiso 1 1 calc R .
C9 C 0.7284(6) 0.8544(10) 0.5967(9) 0.020(3) Uani 1 1 d U .
C10 C 0.9088(5) 0.8549(9) 0.6623(9) 0.017(3) Uani 1 1 d U .
N2 N 1.0768(10) 0.9296(16) 1.3466(15) 0.021(5) Uani 0.50 1 d PU -1
C11 C 1.0444(13) 0.916(2) 1.402(2) 0.032(7) Uani 0.50 1 d PU -1
H11A H 1.0542 0.9187 1.4620 0.038 Uiso 0.50 1 calc PR -1
C12 C 0.9904(9) 0.8960(14) 1.3834(13) 0.012(5) Uani 0.50 1 d PU -1
H12A H 0.9661 0.8906 1.4290 0.014 Uiso 0.50 1 calc PR -1
C13 C 0.9792(11) 0.886(2) 1.2978(19) 0.019(6) Uani 0.50 1 d PU -1
H13A H 0.9455 0.8758 1.2814 0.023 Uiso 0.50 1 calc PR -1
C14 C 1.0151(9) 0.8907(18) 1.2323(16) 0.016(6) Uani 0.50 1 d PU -1
C15 C 1.0000 0.8814(14) 1.1395(13) 0.017(4) Uani 1 2 d SU .
H15A H 0.9666 0.8699 1.1215 0.020 Uiso 0.50 1 calc PR .
C16 C 1.0420(9) 0.8918(16) 1.0767(16) 0.010(5) Uani 0.50 1 d PU -1
C17 C 1.0897(10) 0.9200(18) 1.1013(16) 0.016(5) Uani 0.50 1 d PU -1
H17A H 1.1139 0.9319 1.0559 0.019 Uiso 0.50 1 d PR -1
C18 C 1.1032(12) 0.929(2) 1.1891(19) 0.021(6) Uani 0.50 1 d PU -1
H18A H 1.1363 0.9452 1.2083 0.025 Uiso 0.50 1 d PR -1
C19 C 1.0650(9) 0.9157(16) 1.2585(15) 0.010(5) Uani 0.50 1 d PU -1
C20 C 1.0000 0.8773(15) 0.9472(14) 0.024(4) Uani 1 2 d SU .
C21 C 1.0000 0.8521(12) 0.6678(11) 0.011(3) Uani 1 2 d SU .
H21A H 1.0000 0.8464 0.6052 0.014 Uiso 1 2 calc SR .
C22 C 0.9541(5) 0.8563(9) 0.7150(8) 0.016(3) Uani 1 1 d U .
C23 C 0.9552(5) 0.8646(8) 0.8037(8) 0.009(2) Uani 1 1 d U .
H23A H 0.9243 0.8693 0.8344 0.011 Uiso 1 1 calc R .
C24 C 1.0000 0.8668(14) 0.8535(13) 0.017(4) Uani 1 2 d SU .

loop_
_atom_site_aniso_label
_atom_site_aniso_U_11
_atom_site_aniso_U_22
_atom_site_aniso_U_33
_atom_site_aniso_U_23
_atom_site_aniso_U_13
_atom_site_aniso_U_12
Hg1 0.0321(10) 0.0582(11) 0.0440(10) 0.0018(4) 0.000 0.000
Cl1 0.056(4) 0.068(4) 0.050(3) 0.002(3) 0.010(3) -0.001(3)
O1 0.021(3) 0.024(3) 0.022(3) -0.0002(18) -0.0020(18) 0.0000(18)
O2 0.035(3) 0.038(3) 0.032(3) -0.0002(19) -0.0005(19) -0.0009(19)
O3 0.037(4) 0.039(4) 0.035(3) -0.0006(19) 0.0002(19) 0.0002(19)
O4 0.037(5) 0.037(5) 0.037(5) 0.0006(19) 0.000 0.000
N1 0.030(3) 0.030(3) 0.031(3) -0.0015(19) -0.0025(19) 0.0016(19)
C1 0.030(4) 0.031(4) 0.031(4) -0.001(2) -0.001(2) 0.001(2)
C2 0.024(3) 0.024(3) 0.024(3) -0.0004(19) -0.0007(19) 0.0002(19)
C3 0.023(4) 0.023(4) 0.024(3) 0.0004(19) 0.0003(19) 0.0001(19)
C4 0.015(3) 0.016(3) 0.015(3) 0.0000(19) -0.0009(19) 0.0008(19)
C5 0.019(3) 0.020(3) 0.018(3) 0.0002(19) -0.0002(19) 0.0006(19)
C6 0.020(3) 0.022(3) 0.020(3) -0.0023(19) -0.0005(19) 0.0013(19)
C7 0.026(4) 0.026(4) 0.026(4) 0.0007(19) -0.0017(19) 0.0010(19)
C8 0.043(5) 0.043(5) 0.045(5) -0.001(2) -0.002(2) 0.000(2)
C9 0.020(3) 0.021(3) 0.019(3) 0.0003(19) -0.0017(19) 0.0008(19)
C10 0.017(3) 0.018(3) 0.016(3) -0.0007(19) -0.0006(19) -0.0004(19)
N2 0.021(5) 0.021(5) 0.021(5) 0.000(2) -0.001(2) -0.001(2)
C11 0.032(7) 0.032(7) 0.031(7) 0.000(2) 0.000(2) 0.000(2)
C12 0.012(6) 0.012(5) 0.012(5) 0.000(2) 0.000(2) 0.000(2)
C13 0.019(6) 0.019(6) 0.019(6) 0.000(2) 0.000(2) 0.000(2)
C14 0.016(6) 0.016(6) 0.016(6) 0.000(2) 0.000(2) 0.000(2)
C15 0.017(4) 0.017(4) 0.016(4) -0.001(2) 0.000 0.000
C16 0.010(5) 0.010(5) 0.010(5) 0.000(2) -0.001(2) 0.000(2)
C17 0.016(6) 0.016(6) 0.016(6) 0.000(2) -0.001(2) 0.000(2)
C18 0.021(6) 0.021(6) 0.021(6) 0.000(2) 0.000(2) 0.000(2)
C19 0.010(5) 0.010(5) 0.009(5) 0.000(2) -0.001(2) 0.000(2)
C20 0.025(5) 0.024(5) 0.024(5) 0.000(2) 0.000 0.000
C21 0.012(4) 0.012(4) 0.011(4) 0.0000(19) 0.000 0.000
C22 0.016(3) 0.017(3) 0.015(3) 0.0006(19) 0.0001(19) -0.0007(19)
C23 0.010(3) 0.010(3) 0.009(3) -0.0010(18) 0.0002(19) 0.0000(19)
C24 0.017(4) 0.017(4) 0.018(4) 0.000(2) 0.000 0.000

loop_
_atom_type_symbol
_atom_type_description
_atom_type_scat_dispersion_real
_atom_type_scat_dispersion_imag
_atom_type_scat_source
C C 0.0033 0.0016 'International Tables Vol C Tables 4.2.6.8 and 6.1.1.4'
H H 0.0000 0.0000 'International Tables Vol C Tables 4.2.6.8 and 6.1.1.4'
N N 0.0061 0.0033 'International Tables Vol C Tables 4.2.6.8 and 6.1.1.4'
O O 0.0106 0.0060 'International Tables Vol C Tables 4.2.6.8 and 6.1.1.4'
Cl Cl 0.1484 0.1585 'International Tables Vol C Tables 4.2.6.8 and 6.1.1.4'
Hg Hg -2.3894 9.2266 'International Tables Vol C Tables 4.2.6.8 and 6.1.1.4'

loop_
_geom_angle_atom_site_label_1
_geom_angle_atom_site_label_2
_geom_angle_atom_site_label_3
_geom_angle
_geom_angle_site_symmetry_1
_geom_angle_site_symmetry_3
C17 Hg1 C17 110.4(13) 14_457 15_475
C17 Hg1 Cl1 136.3(7) 14_457 4_576
C17 Hg1 Cl1 32.5(6) 15_475 4_576
C17 Hg1 Cl1 32.5(6) 14_457 .
C17 Hg1 Cl1 136.3(7) 15_475 .
Cl1 Hg1 Cl1 167.9(3) 4_576 .
C17 Hg1 N1 115.6(7) 14_457 4_576
C17 Hg1 N1 93.6(7) 15_475 4_576
Cl1 Hg1 N1 94.5(3) 4_576 4_576
Cl1 Hg1 N1 90.8(3) . 4_576
C17 Hg1 N1 93.6(7) 14_457 .
C17 Hg1 N1 115.6(7) 15_475 .
Cl1 Hg1 N1 90.8(3) 4_576 .
Cl1 Hg1 N1 94.5(3) . .
N1 Hg1 N1 128.7(7) 4_576 .
C18 Cl1 C17 72(2) 14_457 14_457
C18 Cl1 Hg1 139.2(18) 14_457 .
C17 Cl1 Hg1 72.6(12) 14_457 .
C10 O1 C6 118.1(11) . .
C20 O3 C16 121.0(18) . .
H4A O4 H4B 87.2 . .
C1 N1 C9 119.7(14) . .
C1 N1 Hg1 116.9(11) . .
C9 N1 Hg1 123.3(9) . .
N1 C1 C2 123.5(16) . .
N1 C1 H1A 118.3 . .
C2 C1 H1A 118.3 . .
C3 C2 C1 118.4(14) . .
C3 C2 H2A 120.8 . .
C1 C2 H2A 120.8 . .
C2 C3 C4 119.4(14) . .
C2 C3 H3A 120.3 . .
C4 C3 H3A 120.3 . .
C9 C4 C3 119.1(13) . .
C9 C4 C5 117.3(13) . .
C3 C4 C5 123.2(13) . .
C6 C5 C4 120.5(13) . .
C6 C5 H5A 119.7 . .
C4 C5 H5A 119.8 . .
C5 C6 C7 125.3(14) . .
C5 C6 O1 120.0(13) . .
C7 C6 O1 114.7(12) . .
C6 C7 C8 111.6(14) . .
C6 C7 H7A 124.2 . .
C8 C7 H7A 124.2 . .
C9 C8 C7 124.0(17) . .
C9 C8 H8A 118.0 . .
C7 C8 H8A 118.0 . .
C8 C9 C4 119.6(15) . .
C8 C9 N1 121.0(15) . .
C4 C9 N1 119.1(12) . .
O2 C10 O1 124.6(13) . .
O2 C10 C22 123.3(13) . .
O1 C10 C22 111.7(11) . .
C11 N2 C19 118(3) . .
N2 C11 C12 126(3) . .
N2 C11 H11A 116.8 . .
C12 C11 H11A 116.8 . .
C13 C12 C11 114(2) . .
C13 C12 H12A 122.8 . .
C11 C12 H12A 122.8 . .
C12 C13 C14 122(3) . .
C12 C13 H13A 118.9 . .
C14 C13 H13A 118.9 . .
C13 C14 C19 117(2) . .
C13 C14 C15 119(2) . .
C19 C14 C15 122.9(19) . .
C14 C15 C14 32.1(19) 12_755 .
C14 C15 C16 113.2(14) 12_755 12_755
C14 C15 C16 144.5(16) . 12_755
C14 C15 C16 144.5(16) 12_755 .
C14 C15 C16 113.2(14) . .
C16 C15 C16 99(2) 12_755 .
C14 C15 H15A 91.7 12_755 .
C14 C15 H15A 123.4 . .
C16 C15 H15A 28.2 12_755 .
C16 C15 H15A 123.4 . .
C17 C16 O3 110(2) . .
C17 C16 C15 124(2) . .
O3 C16 C15 126(2) . .
Cl1 C17 C18 43.2(15) 14_557 .
Cl1 C17 C16 165(2) 14_557 .
C18 C17 C16 122(3) . .
Cl1 C17 Hg1 74.8(12) 14_557 14_557
C18 C17 Hg1 115(2) . 14_557
C16 C17 Hg1 119.7(17) . 14_557
Cl1 C17 H17A 76.2 14_557 .
C18 C17 H17A 119.4 . .
C16 C17 H17A 118.9 . .
Hg1 C17 H17A 19.6 14_557 .
Cl1 C18 C17 65.0(19) 14_557 .
Cl1 C18 C19 175(3) 14_557 .
C17 C18 C19 119(3) . .
Cl1 C18 H18A 58.8 14_557 .
C17 C18 H18A 123.8 . .
C19 C18 H18A 117.2 . .
N2 C19 C14 121(2) . .
N2 C19 C18 120(2) . .
C14 C19 C18 119(2) . .
O3 C20 O3 123(2) . 12_755
O3 C20 C24 118.3(11) . .
O3 C20 C24 118.3(11) 12_755 .
C22 C21 C22 119.5(16) . 12_755
C22 C21 H21A 120.2 . .
C22 C21 H21A 120.2 12_755 .
C23 C22 C21 119.1(13) . .
C23 C22 C10 124.3(13) . .
C21 C22 C10 116.5(12) . .
C22 C23 C24 123.2(13) . .
C22 C23 H23A 118.4 . .
C24 C23 H23A 118.4 . .
C23 C24 C23 115.8(17) . 12_755
C23 C24 C20 122.0(8) . .
C23 C24 C20 122.0(8) 12_755 .

loop_
_geom_bond_atom_site_label_1
_geom_bond_atom_site_label_2
_geom_bond_distance
_geom_bond_site_symmetry_2
Hg1 C17 2.34(3) 14_457
Hg1 C17 2.34(3) 15_475
Hg1 Cl1 2.368(6) 4_576
Hg1 Cl1 2.368(6) .
Hg1 N1 2.529(13) 4_576
Hg1 N1 2.529(13) .
Cl1 C18 1.00(3) 14_457
Cl1 C17 1.32(3) 14_457
O1 C10 1.344(17) .
O1 C6 1.394(18) .
O2 C10 1.213(18) .
O3 C20 1.205(18) .
O3 C16 1.40(2) .
O4 H4A 0.8400 .
O4 H4B 0.8400 .
N1 C1 1.28(2) .
N1 C9 1.41(2) .
C1 C2 1.43(2) .
C1 H1A 0.9500 .
C2 C3 1.34(2) .
C2 H2A 0.9500 .
C3 C4 1.420(19) .
C3 H3A 0.9500 .
C4 C9 1.40(2) .
C4 C5 1.43(2) .
C5 C6 1.31(2) .
C5 H5A 0.9500 .
C6 C7 1.38(2) .
C7 C8 1.47(3) .
C7 H7A 0.9500 .
C8 C9 1.31(2) .
C8 H8A 0.9500 .
C10 C22 1.45(2) .
N2 C11 1.22(4) .
N2 C19 1.38(3) .
C11 C12 1.50(5) .
C11 H11A 0.9500 .
C12 C13 1.34(3) .
C12 H12A 0.9500 .
C13 C14 1.38(4) .
C13 H13A 0.9500 .
C14 C19 1.44(3) .
C14 C15 1.47(3) .
C15 C14 1.47(3) 12_755
C15 C16 1.48(3) 12_755
C15 C16 1.48(3) .
C15 H15A 0.9500 .
C16 C17 1.39(4) .
C17 Cl1 1.32(3) 14_557
C17 C18 1.38(4) .
C17 Hg1 2.34(3) 14_557
C17 H17A 0.9601 .
C18 Cl1 1.00(3) 14_557
C18 C19 1.48(4) .
C18 H18A 0.9601 .
C20 O3 1.205(18) 12_755
C20 C24 1.42(3) .
C21 C22 1.422(17) .
C21 C22 1.422(17) 12_755
C21 H21A 0.9500 .
C22 C23 1.346(17) .
C23 C24 1.418(17) .
C23 H23A 0.9500 .
C24 C23 1.418(17) 12_755
